data_7128853
loop_
_publ_author_name
'Yamaura, Hiroshige'
'Yamamoto, Koji'
'Murahashi, Tetsuro'

_publ_section_title
;
 Selective dimerization of a trinuclear mixed-metal sandwich complex:
 construction of an axially chiral metal skeleton.
;
_journal_issue 72
_journal_name_full 'Chemical communications (Cambridge, England)'
_journal_page_first 9120
_journal_page_last 9123
_journal_paper_doi 10.1039/d1cc03719f
_journal_volume 57
_journal_year 2021
_chemical_absolute_configuration 'CHOOSE rm ad rmad syn or unk'
_chemical_formula_moiety 'C30 H27 B2 F8 N Pd2 Pt'
_chemical_formula_sum 'C30 H27 B2 F8 N Pd2 Pt'
_chemical_formula_weight 983.05
_space_group_crystal_system monoclinic
_space_group_IT_number 4
_space_group_name_Hall 'P 2yb'
_space_group_name_H-M_alt 'P 1 21 1'
_atom_sites_solution_hydrogens geom
_atom_sites_solution_primary direct
_atom_sites_solution_secondary difmap
_audit_update_record
;
2021-07-05 deposited with the CCDC.	2021-08-09 downloaded from the CCDC.
;
_cell_angle_alpha 90.0000
_cell_angle_beta 90.775(4)
_cell_angle_gamma 90.0000
_cell_formula_units_Z 2
_cell_length_a 9.0000(17)
_cell_length_b 11.736(2)
_cell_length_c 14.406(3)
_cell_measurement_reflns_used 9998
_cell_measurement_temperature 153
_cell_measurement_theta_max 27.77
_cell_measurement_theta_min 3.17
_cell_volume 1521.5(5)
_computing_cell_refinement 'RAPID AUTO'
_computing_data_collection 'RAPID AUTO (Rigaku, ????)'
_computing_data_reduction 'RAPID AUTO'
_computing_molecular_graphics 'CrystalStructure 4.2.2'
_computing_publication_material 'CrystalStructure 4.2.2 (Rigaku, 2016)'
_computing_structure_refinement 'SHELXL Version 2014/1 (Sheldrick, 2008)'
_computing_structure_solution 'SIR92 (Altomare, et al., 1994)'
_diffrn_ambient_temperature 153
_diffrn_detector_area_resol_mean 10.000
_diffrn_measured_fraction_theta_full 0.996
_diffrn_measured_fraction_theta_max 0.993
_diffrn_measurement_device_type 'Rigaku R-AXIS RAPID'
_diffrn_measurement_method \w
_diffrn_radiation_type 'Mo K\a'
_diffrn_radiation_wavelength 0.71075
_diffrn_reflns_av_R_equivalents 0.1127
_diffrn_reflns_Laue_measured_fraction_full 0.996
_diffrn_reflns_Laue_measured_fraction_max 0.993
_diffrn_reflns_limit_h_max 11
_diffrn_reflns_limit_h_min -11
_diffrn_reflns_limit_k_max 15
_diffrn_reflns_limit_k_min -15
_diffrn_reflns_limit_l_max 18
_diffrn_reflns_limit_l_min -18
_diffrn_reflns_number 22815
_diffrn_reflns_point_group_measured_fraction_full 0.994
_diffrn_reflns_point_group_measured_fraction_max 0.987
_diffrn_reflns_theta_full 25.242
_diffrn_reflns_theta_max 27.482
_diffrn_reflns_theta_min 3.170
_diffrn_standards_number 0
_exptl_absorpt_coefficient_mu 5.809
_exptl_absorpt_correction_T_max 0.840
_exptl_absorpt_correction_T_min 0.490
_exptl_absorpt_correction_type multi-scan
_exptl_absorpt_process_details 'ABSCOR (Rigaku, 1995)'
_exptl_crystal_colour red
_exptl_crystal_density_diffrn 2.146
_exptl_crystal_density_method 'not measured'
_exptl_crystal_description block
_exptl_crystal_F_000 932.00
_exptl_crystal_size_max 0.200
_exptl_crystal_size_mid 0.060
_exptl_crystal_size_min 0.030
_refine_diff_density_max 3.59
_refine_diff_density_min -7.51
_refine_ls_abs_structure_details
;
 Flack x determined using 1700 quotients [(I+)-(I-)]/[(I+)+(I-)]
 (Parsons, Flack and Wagner, Acta Cryst. B69 (2013) 249-259).
;
_refine_ls_abs_structure_Flack 0.001(11)
_refine_ls_extinction_method none
_refine_ls_goodness_of_fit_ref 1.130
_refine_ls_hydrogen_treatment constr
_refine_ls_number_parameters 397
_refine_ls_number_reflns 6885
_refine_ls_number_restraints 115
_refine_ls_R_factor_all 0.1063
_refine_ls_R_factor_gt 0.0879
_refine_ls_shift/su_max 0.000
_refine_ls_structure_factor_coef Fsqd
_refine_ls_weighting_details 'w = 1/[\s^2^(Fo^2^)+(0.1247P)^2^] where P=(Fo^2^+2Fc^2^)/3'
_refine_ls_weighting_scheme calc
_refine_ls_wR_factor_gt 0.2167
_refine_ls_wR_factor_ref 0.2451
_reflns_Friedel_coverage 0.893
_reflns_Friedel_fraction_full 0.992
_reflns_Friedel_fraction_max 0.979
_reflns_number_gt 5156
_reflns_number_total 6885
_reflns_threshold_expression F^2^>2.0\s(F^2^)
_cod_data_source_file d1cc03719f2.cif
_cod_data_source_block Pd2Pt(PhCCPh)1(CH3CN)2
_cod_depositor_comments 'Adding full bibliography for 7128853--7128856.cif.'
_cod_database_code 7128853
_shelxl_version_number 2014-1

loop_
_space_group_symop_id
_space_group_symop_operation_xyz
1 +X,+Y,+Z
2 -X,1/2+Y,-Z

loop_
_atom_site_label
_atom_site_type_symbol
_atom_site_fract_x
_atom_site_fract_y
_atom_site_fract_z
_atom_site_U_iso_or_equiv
_atom_site_adp_type
_atom_site_occupancy
_atom_site_site_symmetry_order
_atom_site_calc_flag
_atom_site_refinement_flags_posn
_atom_site_refinement_flags_adp
_atom_site_refinement_flags_occupancy
_atom_site_disorder_assembly
_atom_site_disorder_group
Pt1 Pt 0.91419(10) 0.72393(10) 0.81337(6) 0.0410(3) Uani 1 1 d . . . . .
Pd1 Pd 0.7894(2) 0.74204(19) 0.63553(15) 0.0490(6) Uani 1 1 d . . . . .
Pd2 Pd 0.6671(3) 0.8524(2) 0.78453(16) 0.0520(6) Uani 1 1 d . . . . .
F1 F 0.512(5) 0.960(5) 0.956(2) 0.19(2) Uani 1 1 d . . . . .
F2 F 0.291(4) 0.976(5) 0.919(3) 0.22(2) Uani 1 1 d . . . . .
F3 F 0.431(5) 1.125(3) 0.900(3) 0.152(15) Uani 1 1 d . . . . .
F4 F 0.443(4) 0.971(3) 0.8066(16) 0.130(14) Uani 1 1 d . . . . .
F5 F 1.281(3) 0.697(3) 0.5300(18) 0.117(12) Uani 1 1 d . . . . .
F6 F 1.418(4) 0.846(3) 0.503(2) 0.133(12) Uani 1 1 d . . . . .
F7 F 1.367(2) 0.723(3) 0.3825(14) 0.089(6) Uani 1 1 d . . . . .
F8 F 1.188(3) 0.840(3) 0.4400(17) 0.103(8) Uani 1 1 d . . . . .
N1 N 0.775(4) 0.686(3) 0.492(2) 0.076(8) Uani 1 1 d . U . . .
C1 C 0.745(3) 0.608(3) 0.861(3) 0.066(9) Uani 1 1 d . U . . .
H1 H 0.8006 0.5877 0.9157 0.080 Uiso 1 1 calc R U . . .
C2 C 0.796(3) 0.560(2) 0.780(2) 0.055(7) Uani 1 1 d . U . . .
H2 H 0.8834 0.5145 0.7848 0.066 Uiso 1 1 calc R U . . .
C3 C 0.731(3) 0.571(3) 0.693(3) 0.058(8) Uani 1 1 d . U . . .
H3 H 0.7796 0.5299 0.6456 0.070 Uiso 1 1 calc R U . . .
C4 C 0.604(4) 0.635(3) 0.663(3) 0.065(9) Uani 1 1 d . U . . .
H4 H 0.5804 0.6330 0.5987 0.078 Uiso 1 1 calc R U . . .
C5 C 0.503(3) 0.704(4) 0.724(3) 0.074(9) Uani 1 1 d . U . . .
H5 H 0.4231 0.7423 0.6932 0.089 Uiso 1 1 calc R U . . .
C6 C 0.514(3) 0.717(4) 0.818(3) 0.072(8) Uani 1 1 d . U . . .
H6 H 0.4334 0.7556 0.8458 0.086 Uiso 1 1 calc R U . . .
C7 C 0.627(4) 0.682(4) 0.877(3) 0.080(10) Uani 1 1 d . U . . .
H7 H 0.6228 0.7133 0.9377 0.095 Uiso 1 1 calc R U . . .
C8 C 0.992(3) 0.903(2) 0.814(2) 0.046(6) Uani 1 1 d . . . . .
H8 H 1.0365 0.9026 0.8743 0.055 Uiso 1 1 calc R U . . .
C9 C 1.064(4) 0.843(3) 0.747(3) 0.071(11) Uani 1 1 d . . . . .
H9 H 1.1494 0.8021 0.7681 0.085 Uiso 1 1 calc R U . . .
C10 C 1.029(4) 0.833(3) 0.650(3) 0.071(10) Uani 1 1 d . . . . .
H10 H 1.0861 0.7792 0.6169 0.085 Uiso 1 1 calc R U . . .
C11 C 0.925(5) 0.890(3) 0.600(2) 0.066(9) Uani 1 1 d . . . . .
H11 H 0.9337 0.8831 0.5350 0.079 Uiso 1 1 calc R U . . .
C12 C 0.804(5) 0.960(3) 0.631(3) 0.073(11) Uani 1 1 d . . . . .
H12 H 0.7330 0.9827 0.5851 0.088 Uiso 1 1 calc R U . . .
C13 C 0.783(4) 0.996(3) 0.720(2) 0.061(9) Uani 1 1 d . . . . .
H13 H 0.7061 1.0510 0.7268 0.073 Uiso 1 1 calc R U . . .
C14 C 0.857(4) 0.967(2) 0.805(2) 0.055(8) Uani 1 1 d . . . . .
H14 H 0.8119 0.9916 0.8603 0.066 Uiso 1 1 calc R U . . .
C15 C 1.065(3) 0.682(2) 0.9301(17) 0.036(5) Uani 1 1 d . . . . .
C16 C 1.110(3) 0.625(2) 0.856(2) 0.046(6) Uani 1 1 d . . . . .
C17 C 1.075(3) 0.720(4) 1.0221(18) 0.051(6) Uani 1 1 d . . . . .
C18 C 0.951(3) 0.745(3) 1.074(2) 0.060(8) Uani 1 1 d . . . . .
H18 H 0.8569 0.7431 1.0434 0.073 Uiso 1 1 calc R U . . .
C19 C 0.952(4) 0.772(3) 1.171(3) 0.071(10) Uani 1 1 d . . . . .
H19 H 0.8645 0.7881 1.2050 0.085 Uiso 1 1 calc R U . . .
C20 C 1.093(4) 0.774(3) 1.208(3) 0.064(9) Uani 1 1 d . . . . .
H20 H 1.0996 0.7897 1.2729 0.076 Uiso 1 1 calc R U . . .
C21 C 1.222(3) 0.755(3) 1.166(2) 0.057(8) Uani 1 1 d . . . . .
H21 H 1.3146 0.7603 1.1983 0.068 Uiso 1 1 calc R U . . .
C22 C 1.215(4) 0.728(3) 1.071(2) 0.065(9) Uani 1 1 d . . . . .
H22 H 1.3039 0.7146 1.0385 0.078 Uiso 1 1 calc R U . . .
C23 C 1.197(3) 0.550(2) 0.8120(18) 0.042(6) Uani 1 1 d . . . . .
C24 C 1.190(4) 0.532(3) 0.716(3) 0.067(9) Uani 1 1 d . . . . .
H24 H 1.1206 0.5742 0.6792 0.080 Uiso 1 1 calc R U . . .
C25 C 1.286(3) 0.453(3) 0.672(2) 0.057(8) Uani 1 1 d . . . . .
H25 H 1.2766 0.4366 0.6075 0.068 Uiso 1 1 calc R U . . .
C26 C 1.394(4) 0.400(3) 0.726(3) 0.066(10) Uani 1 1 d . . . . .
H26 H 1.4617 0.3494 0.6971 0.080 Uiso 1 1 calc R U . . .
C27 C 1.407(3) 0.417(3) 0.816(3) 0.056(9) Uani 1 1 d . . . . .
H27 H 1.4827 0.3784 0.8506 0.067 Uiso 1 1 calc R U . . .
C28 C 1.315(3) 0.488(3) 0.861(2) 0.051(7) Uani 1 1 d . . . . .
H28 H 1.3263 0.4976 0.9257 0.061 Uiso 1 1 calc R U . . .
C29 C 0.731(7) 0.643(4) 0.431(4) 0.119(15) Uani 1 1 d . U . . .
C30 C 0.704(9) 0.591(5) 0.349(4) 0.16(3) Uani 1 1 d . U . . .
H30A H 0.7977 0.5703 0.3197 0.188 Uiso 1 1 calc R U . . .
H30B H 0.6484 0.6433 0.3077 0.188 Uiso 1 1 calc R U . . .
H30C H 0.6443 0.5222 0.3587 0.188 Uiso 1 1 calc R U . . .
B1 B 0.418(5) 1.010(4) 0.895(2) 0.061(10) Uani 1 1 d . . . . .
B2 B 1.312(5) 0.768(4) 0.465(3) 0.072(11) Uani 1 1 d . . . . .

loop_
_atom_site_aniso_label
_atom_site_aniso_U_11
_atom_site_aniso_U_22
_atom_site_aniso_U_33
_atom_site_aniso_U_23
_atom_site_aniso_U_13
_atom_site_aniso_U_12
Pt1 0.0393(5) 0.0337(5) 0.0499(5) 0.0008(5) -0.0062(3) 0.0000(5)
Pd1 0.0497(11) 0.0494(16) 0.0477(11) -0.0013(10) -0.0069(8) -0.0014(10)
Pd2 0.0496(13) 0.0457(12) 0.0607(14) -0.0043(11) -0.0055(9) 0.0135(10)
F1 0.16(3) 0.28(5) 0.12(3) -0.09(3) -0.07(2) 0.12(4)
F2 0.12(3) 0.30(6) 0.23(4) -0.11(4) 0.10(3) -0.12(3)
F3 0.21(4) 0.10(2) 0.15(3) -0.03(2) 0.04(3) -0.06(3)
F4 0.19(3) 0.15(3) 0.055(14) -0.016(14) -0.002(15) 0.11(2)
F5 0.109(18) 0.14(3) 0.100(18) 0.08(2) 0.012(14) 0.036(18)
F6 0.15(3) 0.13(3) 0.12(2) -0.04(2) -0.012(19) -0.04(2)
F7 0.097(15) 0.094(15) 0.075(12) -0.020(15) 0.010(10) -0.024(16)
F8 0.108(19) 0.12(2) 0.080(15) 0.023(16) -0.010(13) 0.009(17)
N1 0.11(2) 0.066(19) 0.051(15) -0.011(13) -0.021(14) 0.004(16)
C1 0.035(14) 0.056(17) 0.11(2) -0.003(16) -0.034(14) -0.028(13)
C2 0.045(15) 0.035(13) 0.09(2) -0.001(13) 0.024(13) -0.030(11)
C3 0.044(15) 0.053(16) 0.077(19) 0.005(14) -0.009(13) -0.031(13)
C4 0.053(17) 0.066(19) 0.08(2) 0.015(16) 0.000(14) -0.035(15)
C5 0.041(14) 0.08(2) 0.10(2) 0.01(2) -0.026(14) -0.001(16)
C6 0.041(14) 0.070(18) 0.11(2) -0.01(2) 0.021(13) -0.001(18)
C7 0.054(17) 0.11(2) 0.08(2) 0.032(17) -0.001(14) -0.057(17)
C8 0.055(17) 0.031(13) 0.053(16) -0.004(11) 0.008(12) -0.009(11)
C9 0.039(17) 0.034(15) 0.14(3) -0.001(19) 0.025(18) 0.011(13)
C10 0.06(2) 0.07(2) 0.08(2) -0.002(19) -0.035(17) -0.021(18)
C11 0.11(3) 0.052(18) 0.034(15) -0.003(13) 0.008(16) 0.003(18)
C12 0.08(3) 0.06(2) 0.08(3) 0.027(18) -0.017(19) -0.041(19)
C13 0.10(3) 0.036(15) 0.048(18) 0.010(13) -0.021(15) 0.015(16)
C14 0.09(2) 0.024(12) 0.054(17) -0.006(12) 0.015(14) 0.028(14)
C15 0.032(12) 0.031(11) 0.044(13) 0.003(9) -0.015(9) 0.022(9)
C16 0.036(14) 0.047(16) 0.054(17) -0.001(13) -0.020(11) 0.017(12)
C17 0.051(14) 0.053(15) 0.048(13) -0.011(18) 0.005(10) 0.013(17)
C18 0.048(16) 0.05(2) 0.08(2) 0.008(15) 0.008(13) 0.019(13)
C19 0.07(2) 0.08(2) 0.06(2) -0.014(18) -0.011(16) 0.017(19)
C20 0.08(2) 0.035(14) 0.08(2) -0.001(15) -0.019(17) 0.000(15)
C21 0.051(16) 0.06(2) 0.059(17) 0.024(14) -0.012(12) -0.015(13)
C22 0.072(18) 0.038(13) 0.08(2) 0.012(18) -0.045(15) -0.004(18)
C23 0.027(12) 0.053(16) 0.045(14) -0.013(12) 0.003(9) 0.005(11)
C24 0.09(3) 0.037(16) 0.07(2) 0.003(15) -0.021(18) -0.009(16)
C25 0.045(17) 0.058(19) 0.07(2) 0.019(16) 0.020(13) 0.000(14)
C26 0.044(18) 0.036(16) 0.12(3) 0.006(17) -0.008(17) -0.012(13)
C27 0.021(13) 0.044(17) 0.10(3) 0.000(15) 0.001(14) 0.012(11)
C28 0.058(19) 0.049(16) 0.046(15) -0.006(13) 0.010(12) -0.011(13)
C29 0.19(4) 0.09(3) 0.07(3) -0.04(2) -0.04(3) 0.04(3)
C30 0.28(7) 0.10(4) 0.09(4) 0.00(3) -0.09(4) 0.03(4)
B1 0.08(3) 0.08(3) 0.027(15) 0.009(16) -0.023(14) -0.02(2)
B2 0.08(3) 0.07(3) 0.07(3) -0.01(2) -0.005(19) -0.03(2)

loop_
_atom_type_symbol
_atom_type_description
_atom_type_scat_dispersion_real
_atom_type_scat_dispersion_imag
_atom_type_scat_source
C C 0.0033 0.0016
;
International Tables for Crystallography
(Vol. C, Tables 4.2.6.8 and 6.1.1.4)
;
H H 0.0000 0.0000
;
International Tables for Crystallography
(Vol. C, Table 6.1.1.4)
;
B B 0.0013 0.0007
;
International Tables for Crystallography
(Vol. C, Tables 4.2.6.8 and 6.1.1.4)
;
F F 0.0171 0.0103
;
International Tables for Crystallography
(Vol. C, Tables 4.2.6.8 and 6.1.1.4)
;
N N 0.0061 0.0033
;
International Tables for Crystallography
(Vol. C, Tables 4.2.6.8 and 6.1.1.4)
;
Pd Pd -0.9988 1.0072
;
International Tables for Crystallography
(Vol. C, Tables 4.2.6.8 and 6.1.1.4)
;
Pt Pt -1.7033 8.3905
;
International Tables for Crystallography
(Vol. C, Tables 4.2.6.8 and 6.1.1.4)
;

loop_
_geom_angle_atom_site_label_1
_geom_angle_atom_site_label_2
_geom_angle_atom_site_label_3
_geom_angle
_geom_angle_site_symmetry_1
_geom_angle_site_symmetry_3
_geom_angle_publ_flag
C1 Pt1 C9 171.8(15) . . ?
C1 Pt1 C16 98.3(12) . . ?
C9 Pt1 C16 87.7(12) . . ?
C1 Pt1 C15 92.5(11) . . ?
C9 Pt1 C15 95.6(13) . . ?
C16 Pt1 C15 35.4(10) . . ?
C1 Pt1 C8 145.0(13) . . ?
C9 Pt1 C8 36.2(11) . . ?
C16 Pt1 C8 104.4(11) . . ?
C15 Pt1 C8 91.0(11) . . ?
C1 Pt1 C2 36.5(12) . . ?
C9 Pt1 C2 138.9(13) . . ?
C16 Pt1 C2 88.9(12) . . ?
C15 Pt1 C2 104.8(12) . . ?
C8 Pt1 C2 164.3(13) . . ?
C1 Pt1 Pd2 79.7(10) . . ?
C9 Pt1 Pd2 95.0(9) . . ?
C16 Pt1 Pd2 172.7(8) . . ?
C15 Pt1 Pd2 137.4(6) . . ?
C8 Pt1 Pd2 74.4(8) . . ?
C2 Pt1 Pd2 93.4(9) . . ?
C1 Pt1 Pd1 93.8(9) . . ?
C9 Pt1 Pd1 78.1(12) . . ?
C16 Pt1 Pd1 127.4(8) . . ?
C15 Pt1 Pd1 162.6(6) . . ?
C8 Pt1 Pd1 93.2(8) . . ?
C2 Pt1 Pd1 71.8(9) . . ?
Pd2 Pt1 Pd1 59.91(7) . . ?
C4 Pd1 N1 87.9(14) . . ?
C4 Pd1 C11 162.4(15) . . ?
N1 Pd1 C11 92.6(12) . . ?
C4 Pd1 C3 38.2(12) . . ?
N1 Pd1 C3 94.2(13) . . ?
C11 Pd1 C3 158.8(14) . . ?
C4 Pd1 C10 161.0(14) . . ?
N1 Pd1 C10 105.0(14) . . ?
C11 Pd1 C10 33.7(13) . . ?
C3 Pd1 C10 125.2(12) . . ?
C4 Pd1 C12 129.4(15) . . ?
N1 Pd1 C12 106.1(12) . . ?
C11 Pd1 C12 34.0(13) . . ?
C3 Pd1 C12 156.7(14) . . ?
C10 Pd1 C12 60.9(13) . . ?
C4 Pd1 Pd2 79.0(11) . . ?
N1 Pd1 Pd2 150.0(9) . . ?
C11 Pd1 Pd2 92.1(8) . . ?
C3 Pd1 Pd2 91.9(10) . . ?
C10 Pd1 Pd2 95.1(10) . . ?
C12 Pd1 Pd2 64.7(10) . . ?
C4 Pd1 Pt1 95.2(10) . . ?
N1 Pd1 Pt1 150.4(9) . . ?
C11 Pd1 Pt1 93.1(9) . . ?
C3 Pd1 Pt1 71.5(8) . . ?
C10 Pd1 Pt1 66.7(9) . . ?
C12 Pd1 Pt1 94.6(9) . . ?
Pd2 Pd1 Pt1 58.65(7) . . ?
C6 Pd2 C14 157.1(13) . . ?
C6 Pd2 C13 165.1(13) . . ?
C14 Pd2 C13 37.8(11) . . ?
C6 Pd2 C7 34.4(13) . . ?
C14 Pd2 C7 123.7(12) . . ?
C13 Pd2 C7 159.8(12) . . ?
C6 Pd2 C5 33.8(13) . . ?
C14 Pd2 C5 162.4(12) . . ?
C13 Pd2 C5 133.4(13) . . ?
C7 Pd2 C5 61.0(12) . . ?
C6 Pd2 F4 82.1(14) . . ?
C14 Pd2 F4 105.9(12) . . ?
C13 Pd2 F4 90.8(14) . . ?
C7 Pd2 F4 105.3(13) . . ?
C5 Pd2 F4 87.6(13) . . ?
C6 Pd2 Pt1 94.7(10) . . ?
C14 Pd2 Pt1 71.6(7) . . ?
C13 Pd2 Pt1 95.7(9) . . ?
C7 Pd2 Pt1 65.7(9) . . ?
C5 Pd2 Pt1 98.6(9) . . ?
F4 Pd2 Pt1 163.8(5) . . ?
C6 Pd2 Pd1 95.1(10) . . ?
C14 Pd2 Pd1 94.1(7) . . ?
C13 Pd2 Pd1 80.6(9) . . ?
C7 Pd2 Pd1 96.0(11) . . ?
C5 Pd2 Pd1 68.3(10) . . ?
F4 Pd2 Pd1 134.5(6) . . ?
Pt1 Pd2 Pd1 61.44(7) . . ?
B1 F4 Pd2 117(2) . . ?
C29 N1 Pd1 158(5) . . ?
C2 C1 C7 131(3) . . ?
C2 C1 Pt1 75.3(19) . . ?
C7 C1 Pt1 102(2) . . ?
C2 C1 H1 114.7 . . ?
C7 C1 H1 114.7 . . ?
Pt1 C1 H1 93.5 . . ?
C3 C2 C1 126(3) . . ?
C3 C2 Pt1 107.6(19) . . ?
C1 C2 Pt1 68.2(17) . . ?
C3 C2 H2 117.0 . . ?
C1 C2 H2 117.0 . . ?
Pt1 C2 H2 94.4 . . ?
C2 C3 C4 131(4) . . ?
C2 C3 Pd1 109.1(18) . . ?
C4 C3 Pd1 67.1(17) . . ?
C2 C3 H3 114.7 . . ?
C4 C3 H3 114.7 . . ?
Pd1 C3 H3 94.3 . . ?
C3 C4 C5 126(3) . . ?
C3 C4 Pd1 74.7(16) . . ?
C5 C4 Pd1 106(2) . . ?
C3 C4 H4 116.8 . . ?
C5 C4 H4 116.8 . . ?
Pd1 C4 H4 89.6 . . ?
C6 C5 C4 127(3) . . ?
C6 C5 Pd2 62(2) . . ?
C4 C5 Pd2 103.1(19) . . ?
C6 C5 H5 116.6 . . ?
C4 C5 H5 116.6 . . ?
Pd2 C5 H5 106.1 . . ?
C5 C6 C7 129(3) . . ?
C5 C6 Pd2 85(2) . . ?
C7 C6 Pd2 84(2) . . ?
C5 C6 H6 115.7 . . ?
C7 C6 H6 115.7 . . ?
Pd2 C6 H6 103.8 . . ?
C6 C7 C1 130(4) . . ?
C6 C7 Pd2 62(2) . . ?
C1 C7 Pd2 108(2) . . ?
C6 C7 H7 115.0 . . ?
C1 C7 H7 115.0 . . ?
Pd2 C7 H7 101.4 . . ?
C9 C8 C14 128(3) . . ?
C9 C8 Pt1 70.1(18) . . ?
C14 C8 Pt1 103(2) . . ?
C9 C8 H8 116.1 . . ?
C14 C8 H8 116.1 . . ?
Pt1 C8 H8 97.4 . . ?
C8 C9 C10 129(3) . . ?
C8 C9 Pt1 73.7(18) . . ?
C10 C9 Pt1 104(2) . . ?
C8 C9 H9 115.5 . . ?
C10 C9 H9 115.5 . . ?
Pt1 C9 H9 92.4 . . ?
C11 C10 C9 128(4) . . ?
C11 C10 Pd1 64(2) . . ?
C9 C10 Pd1 108(2) . . ?
C11 C10 H10 115.8 . . ?
C9 C10 H10 115.8 . . ?
Pd1 C10 H10 98.6 . . ?
C10 C11 C12 130(3) . . ?
C10 C11 Pd1 82(2) . . ?
C12 C11 Pd1 87(2) . . ?
C10 C11 H11 114.9 . . ?
C12 C11 H11 114.9 . . ?
Pd1 C11 H11 102.3 . . ?
C13 C12 C11 125(3) . . ?
C13 C12 Pd1 106(2) . . ?
C11 C12 Pd1 59(2) . . ?
C13 C12 H12 117.4 . . ?
C11 C12 H12 117.4 . . ?
Pd1 C12 H12 105.4 . . ?
C12 C13 C14 131(3) . . ?
C12 C13 Pd2 103(2) . . ?
C14 C13 Pd2 70.7(19) . . ?
C12 C13 H13 114.4 . . ?
C14 C13 H13 114.4 . . ?
Pd2 C13 H13 97.1 . . ?
C13 C14 C8 127(3) . . ?
C13 C14 Pd2 72(2) . . ?
C8 C14 Pd2 110.7(19) . . ?
C13 C14 H14 116.7 . . ?
C8 C14 H14 116.7 . . ?
Pd2 C14 H14 87.7 . . ?
C16 C15 C17 155(2) . . ?
C16 C15 Pt1 71.9(14) . . ?
C17 C15 Pt1 133.0(18) . . ?
C15 C16 C23 153(3) . . ?
C15 C16 Pt1 72.7(14) . . ?
C23 C16 Pt1 134(2) . . ?
C18 C17 C15 123(3) . . ?
C18 C17 C22 115(3) . . ?
C15 C17 C22 122(3) . . ?
C17 C18 C19 126(3) . . ?
C17 C18 H18 117.2 . . ?
C19 C18 H18 117.2 . . ?
C20 C19 C18 112(3) . . ?
C20 C19 H19 123.8 . . ?
C18 C19 H19 123.8 . . ?
C21 C20 C19 128(4) . . ?
C21 C20 H20 115.8 . . ?
C19 C20 H20 115.8 . . ?
C20 C21 C22 117(3) . . ?
C20 C21 H21 121.7 . . ?
C22 C21 H21 121.7 . . ?
C21 C22 C17 122(3) . . ?
C21 C22 H22 119.2 . . ?
C17 C22 H22 119.2 . . ?
C16 C23 C24 123(3) . . ?
C16 C23 C28 122(2) . . ?
C24 C23 C28 115(2) . . ?
C23 C24 C25 121(3) . . ?
C23 C24 H24 119.5 . . ?
C25 C24 H24 119.5 . . ?
C26 C25 C24 118(4) . . ?
C26 C25 H25 121.0 . . ?
C24 C25 H25 121.0 . . ?
C27 C26 C25 123(3) . . ?
C27 C26 H26 118.7 . . ?
C25 C26 H26 118.7 . . ?
C26 C27 C28 121(3) . . ?
C26 C27 H27 119.5 . . ?
C28 C27 H27 119.5 . . ?
C27 C28 C23 122(3) . . ?
C27 C28 H28 118.9 . . ?
C23 C28 H28 118.9 . . ?
N1 C29 C30 169(8) . . ?
C29 C30 H30A 109.5 . . ?
C29 C30 H30B 109.5 . . ?
H30A C30 H30B 109.5 . . ?
C29 C30 H30C 109.5 . . ?
H30A C30 H30C 109.5 . . ?
H30B C30 H30C 109.5 . . ?
F2 B1 F3 113(5) . . ?
F2 B1 F1 104(5) . . ?
F3 B1 F1 110(4) . . ?
F2 B1 F4 108(4) . . ?
F3 B1 F4 111(3) . . ?
F1 B1 F4 110(4) . . ?
F5 B2 F7 117(4) . . ?
F5 B2 F6 107(4) . . ?
F7 B2 F6 109(3) . . ?
F5 B2 F8 113(4) . . ?
F7 B2 F8 107(4) . . ?
F6 B2 F8 103(4) . . ?

loop_
_geom_bond_atom_site_label_1
_geom_bond_atom_site_label_2
_geom_bond_distance
_geom_bond_site_symmetry_2
_geom_bond_publ_flag
Pt1 C1 2.16(3) . ?
Pt1 C9 2.17(3) . ?
Pt1 C16 2.19(2) . ?
Pt1 C15 2.20(2) . ?
Pt1 C8 2.22(3) . ?
Pt1 C2 2.25(2) . ?
Pt1 Pd2 2.714(3) . ?
Pt1 Pd1 2.791(2) . ?
Pd1 C4 2.14(3) . ?
Pd1 N1 2.17(3) . ?
Pd1 C11 2.19(4) . ?
Pd1 C3 2.24(3) . ?
Pd1 C10 2.41(3) . ?
Pd1 C12 2.56(4) . ?
Pd1 Pd2 2.750(3) . ?
Pd2 C6 2.16(4) . ?
Pd2 C14 2.19(4) . ?
Pd2 C13 2.20(3) . ?
Pd2 C7 2.43(3) . ?
Pd2 C5 2.44(4) . ?
Pd2 F4 2.48(3) . ?
F1 B1 1.35(5) . ?
F2 B1 1.27(5) . ?
F3 B1 1.35(5) . ?
F4 B1 1.38(4) . ?
F5 B2 1.29(5) . ?
F6 B2 1.43(5) . ?
F7 B2 1.40(5) . ?
F8 B2 1.44(6) . ?
N1 C29 1.09(5) . ?
C1 C2 1.38(5) . ?
C1 C7 1.40(5) . ?
C1 H1 0.9500 . ?
C2 C3 1.38(5) . ?
C2 H2 0.9500 . ?
C3 C4 1.43(5) . ?
C3 H3 0.9500 . ?
C4 C5 1.50(6) . ?
C4 H4 0.9500 . ?
C5 C6 1.36(5) . ?
C5 H5 0.9500 . ?
C6 C7 1.38(5) . ?
C6 H6 0.9500 . ?
C7 H7 0.9500 . ?
C8 C9 1.36(4) . ?
C8 C14 1.43(4) . ?
C8 H8 0.9500 . ?
C9 C10 1.43(6) . ?
C9 H9 0.9500 . ?
C10 C11 1.35(5) . ?
C10 H10 0.9500 . ?
C11 C12 1.43(6) . ?
C11 H11 0.9500 . ?
C12 C13 1.38(5) . ?
C12 H12 0.9500 . ?
C13 C14 1.42(4) . ?
C13 H13 0.9500 . ?
C14 H14 0.9500 . ?
C15 C16 1.34(4) . ?
C15 C17 1.40(4) . ?
C16 C23 1.34(4) . ?
C17 C18 1.39(4) . ?
C17 C22 1.44(4) . ?
C18 C19 1.42(5) . ?
C18 H18 0.9500 . ?
C19 C20 1.38(5) . ?
C19 H19 0.9500 . ?
C20 C21 1.34(5) . ?
C20 H20 0.9500 . ?
C21 C22 1.40(5) . ?
C21 H21 0.9500 . ?
C22 H22 0.9500 . ?
C23 C24 1.40(4) . ?
C23 C28 1.46(4) . ?
C24 C25 1.43(5) . ?
C24 H24 0.9500 . ?
C25 C26 1.38(5) . ?
C25 H25 0.9500 . ?
C26 C27 1.32(5) . ?
C26 H26 0.9500 . ?
C27 C28 1.34(4) . ?
C27 H27 0.9500 . ?
C28 H28 0.9500 . ?
C29 C30 1.35(7) . ?
C30 H30A 0.9800 . ?
C30 H30B 0.9800 . ?
C30 H30C 0.9800 . ?

loop_
_geom_torsion_atom_site_label_1
_geom_torsion_atom_site_label_2
_geom_torsion_atom_site_label_3
_geom_torsion_atom_site_label_4
_geom_torsion
_geom_torsion_site_symmetry_1
_geom_torsion_site_symmetry_2
_geom_torsion_site_symmetry_3
_geom_torsion_site_symmetry_4
_geom_torsion_publ_flag
C7 C1 C2 C3 -3(5) . . . . ?
Pt1 C1 C2 C3 -96(2) . . . . ?
C7 C1 C2 Pt1 93(4) . . . . ?
C1 C2 C3 C4 2(5) . . . . ?
Pt1 C2 C3 C4 -74(3) . . . . ?
C1 C2 C3 Pd1 78(3) . . . . ?
Pt1 C2 C3 Pd1 2(3) . . . . ?
C2 C3 C4 C5 -2(5) . . . . ?
Pd1 C3 C4 C5 -98(3) . . . . ?
C2 C3 C4 Pd1 96(3) . . . . ?
C3 C4 C5 C6 -1(6) . . . . ?
Pd1 C4 C5 C6 -83(4) . . . . ?
C3 C4 C5 Pd2 63(4) . . . . ?
Pd1 C4 C5 Pd2 -19(2) . . . . ?
C4 C5 C6 C7 8(7) . . . . ?
Pd2 C5 C6 C7 -77(4) . . . . ?
C4 C5 C6 Pd2 85(4) . . . . ?
C5 C6 C7 C1 -12(7) . . . . ?
Pd2 C6 C7 C1 -90(4) . . . . ?
C5 C6 C7 Pd2 78(4) . . . . ?
C2 C1 C7 C6 9(6) . . . . ?
Pt1 C1 C7 C6 90(4) . . . . ?
C2 C1 C7 Pd2 -59(4) . . . . ?
Pt1 C1 C7 Pd2 22(2) . . . . ?
C14 C8 C9 C10 4(6) . . . . ?
Pt1 C8 C9 C10 95(4) . . . . ?
C14 C8 C9 Pt1 -91(3) . . . . ?
C8 C9 C10 C11 8(6) . . . . ?
Pt1 C9 C10 C11 88(4) . . . . ?
C8 C9 C10 Pd1 -63(4) . . . . ?
Pt1 C9 C10 Pd1 17(2) . . . . ?
C9 C10 C11 C12 -13(7) . . . . ?
Pd1 C10 C11 C12 80(4) . . . . ?
C9 C10 C11 Pd1 -93(4) . . . . ?
C10 C11 C12 C13 10(6) . . . . ?
Pd1 C11 C12 C13 88(3) . . . . ?
C10 C11 C12 Pd1 -78(4) . . . . ?
C11 C12 C13 C14 -9(6) . . . . ?
Pd1 C12 C13 C14 54(5) . . . . ?
C11 C12 C13 Pd2 -85(4) . . . . ?
Pd1 C12 C13 Pd2 -22(3) . . . . ?
C12 C13 C14 C8 12(6) . . . . ?
Pd2 C13 C14 C8 102(3) . . . . ?
C12 C13 C14 Pd2 -91(4) . . . . ?
C9 C8 C14 C13 -11(6) . . . . ?
Pt1 C8 C14 C13 -86(4) . . . . ?
C9 C8 C14 Pd2 70(4) . . . . ?
Pt1 C8 C14 Pd2 -4(2) . . . . ?
C17 C15 C16 C23 11(12) . . . . ?
Pt1 C15 C16 C23 -175(7) . . . . ?
C17 C15 C16 Pt1 -174(7) . . . . ?
C16 C15 C17 C18 -151(6) . . . . ?
Pt1 C15 C17 C18 37(5) . . . . ?
C16 C15 C17 C22 24(9) . . . . ?
Pt1 C15 C17 C22 -148(3) . . . . ?
C15 C17 C18 C19 173(3) . . . . ?
C22 C17 C18 C19 -2(6) . . . . ?
C17 C18 C19 C20 1(5) . . . . ?
C18 C19 C20 C21 2(6) . . . . ?
C19 C20 C21 C22 -2(6) . . . . ?
C20 C21 C22 C17 0(5) . . . . ?
C18 C17 C22 C21 2(6) . . . . ?
C15 C17 C22 C21 -173(3) . . . . ?
C15 C16 C23 C24 -175(6) . . . . ?
Pt1 C16 C23 C24 11(5) . . . . ?
C15 C16 C23 C28 -1(8) . . . . ?
Pt1 C16 C23 C28 -174(2) . . . . ?
C16 C23 C24 C25 179(3) . . . . ?
C28 C23 C24 C25 4(4) . . . . ?
C23 C24 C25 C26 -5(5) . . . . ?
C24 C25 C26 C27 3(5) . . . . ?
C25 C26 C27 C28 0(5) . . . . ?
C26 C27 C28 C23 -1(5) . . . . ?
C16 C23 C28 C27 -177(3) . . . . ?
C24 C23 C28 C27 -1(4) . . . . ?
Pd1 N1 C29 C30 -160(25) . . . . ?
Pd2 F4 B1 F2 -123(4) . . . . ?
Pd2 F4 B1 F3 114(4) . . . . ?
Pd2 F4 B1 F1 -9(5) . . . . ?
